data_7109891
loop_
_publ_author_name
'Mona H. Mohamed'
'Sameh K. Elsaidi'
'Tony Pham'
'Katherine A. Forrest'
'Brant Tudor'
'Lukasz Wojtas'
'Brian Space'
'Michael J. Zaworotko'

_publ_section_title
;
 Pillar substitution modulates CO2 affinity in 'mmo' topology networks
;
_journal_name_full Chem.Commun.
_journal_page_first 9809
_journal_paper_doi 10.1039/c3cc44745f
_journal_volume 49
_journal_year 2013
_chemical_formula_sum 'C24 H20 Co N4 O9.08 W'
_chemical_formula_weight 752.55
_chemical_name_systematic
; 
 ? 
;
_space_group_IT_number 155
_symmetry_cell_setting trigonal
_symmetry_space_group_name_Hall 'R 3 2"'
_symmetry_space_group_name_H-M 'R 3 2 :H'
_atom_sites_solution_hydrogens geom
_atom_sites_solution_primary direct
_atom_sites_solution_secondary difmap
_audit_creation_method SHELXL-97
_cell_angle_alpha 90.00
_cell_angle_beta 90.00
_cell_angle_gamma 120.00
_cell_formula_units_Z 9
_cell_length_a 21.3175(8)
_cell_length_b 21.3175(8)
_cell_length_c 17.9653(9)
_cell_measurement_temperature 228(2)
_cell_volume 7070.3(5)
_computing_cell_refinement 'APEX2 (Bruker, 2010); SAINT (Bruker, 2009)'
_computing_data_collection 'APEX2 (Bruker, 2010)'
_computing_data_reduction 'SAINT (Bruker, 2009);XPREP(Sheldrick,2008)'
_computing_publication_material 'APEX2 (Bruker, 2010)'
_computing_structure_refinement 'SHELXL-97 (Sheldrick, 2008); OLEX2 (2009)'
_computing_structure_solution 'SHELXS-97 (Sheldrick, 2008)'
_diffrn_ambient_temperature 228(2)
_diffrn_measured_fraction_theta_full 0.999
_diffrn_measured_fraction_theta_max 0.999
_diffrn_measurement_device_type 'BRUKER SMART APEXII CCD'
_diffrn_measurement_method 'omega scans'
_diffrn_radiation_monochromator graphite
_diffrn_radiation_source 'fine-focus sealed tube'
_diffrn_radiation_type CuK\a
_diffrn_radiation_wavelength 1.54178
_diffrn_reflns_av_R_equivalents 0.0748
_diffrn_reflns_av_sigmaI/netI 0.0482
_diffrn_reflns_limit_h_max 25
_diffrn_reflns_limit_h_min -24
_diffrn_reflns_limit_k_max 25
_diffrn_reflns_limit_k_min -25
_diffrn_reflns_limit_l_max 21
_diffrn_reflns_limit_l_min -21
_diffrn_reflns_number 17407
_diffrn_reflns_theta_full 68.22
_diffrn_reflns_theta_max 68.22
_diffrn_reflns_theta_min 3.43
_exptl_absorpt_coefficient_mu 11.243
_exptl_absorpt_correction_T_max 0.6033
_exptl_absorpt_correction_T_min 0.2011
_exptl_absorpt_correction_type multi-scan
_exptl_absorpt_process_details 'SADABS; (Sheldrick, 2003)'
_exptl_crystal_colour red
_exptl_crystal_density_diffrn 1.591
_exptl_crystal_density_method 'not measured'
_exptl_crystal_description rod
_exptl_crystal_F_000 3291
_exptl_crystal_size_max 0.21
_exptl_crystal_size_mid 0.06
_exptl_crystal_size_min 0.05
_refine_diff_density_max 0.433
_refine_diff_density_min -1.009
_refine_diff_density_rms 0.093
_refine_ls_abs_structure_details 'Flack H D (1983), Acta Cryst. A39, 876-881'
_refine_ls_abs_structure_Flack 0.074(8)
_refine_ls_extinction_method none
_refine_ls_goodness_of_fit_ref 0.999
_refine_ls_hydrogen_treatment constr
_refine_ls_matrix_type full
_refine_ls_number_parameters 212
_refine_ls_number_reflns 2866
_refine_ls_number_restraints 0
_refine_ls_restrained_S_all 0.999
_refine_ls_R_factor_all 0.0286
_refine_ls_R_factor_gt 0.0271
_refine_ls_shift/su_max 0.001
_refine_ls_shift/su_mean 0.000
_refine_ls_structure_factor_coef Fsqd
_refine_ls_weighting_details 'calc w=1/[\s^2^(Fo^2^)+(0.0286P)^2^+0.0000P] where P=(Fo^2^+2Fc^2^)/3'
_refine_ls_weighting_scheme calc
_refine_ls_wR_factor_gt 0.0617
_refine_ls_wR_factor_ref 0.0622
_reflns_number_gt 2755
_reflns_number_total 2866
_reflns_threshold_expression >2sigma(I)
_cod_data_source_file c3cc44745f.txt
_cod_data_source_block WOFOUR-1-Co
_cod_original_sg_symbol_H-M R32
_cod_database_code 7109891

loop_
_symmetry_equiv_pos_as_xyz
'x, y, z'
'-y, x-y, z'
'-x+y, -x, z'
'x-y, -y, -z'
'-x, -x+y, -z'
'y, x, -z'
'x+2/3, y+1/3, z+1/3'
'-y+2/3, x-y+1/3, z+1/3'
'-x+y+2/3, -x+1/3, z+1/3'
'x-y+2/3, -y+1/3, -z+1/3'
'-x+2/3, -x+y+1/3, -z+1/3'
'y+2/3, x+1/3, -z+1/3'
'x+1/3, y+2/3, z+2/3'
'-y+1/3, x-y+2/3, z+2/3'
'-x+y+1/3, -x+2/3, z+2/3'
'x-y+1/3, -y+2/3, -z+2/3'
'-x+1/3, -x+y+2/3, -z+2/3'
'y+1/3, x+2/3, -z+2/3'

loop_
_atom_site_label
_atom_site_type_symbol
_atom_site_fract_x
_atom_site_fract_y
_atom_site_fract_z
_atom_site_U_iso_or_equiv
_atom_site_adp_type
_atom_site_occupancy
_atom_site_symmetry_multiplicity
_atom_site_calc_flag
_atom_site_refinement_flags
W1 W 0.3333 0.460015(13) 0.6667 0.01875(9) Uani 1 2 d S
Co1 Co 0.28334(5) 0.3333 0.8333 0.0142(2) Uani 1 2 d S
O1 O 0.3165(2) 0.40291(19) 0.74531(19) 0.0254(8) Uani 1 1 d .
O2 O 0.2569(3) 0.4698(3) 0.6477(3) 0.0458(11) Uani 1 1 d .
N1 N 0.3291(2) 0.2704(3) 0.7871(2) 0.0226(8) Uani 1 1 d .
N2 N 0.5757(2) 0.0641(2) 0.5532(3) 0.0231(10) Uani 1 1 d .
C4 C 0.3456(3) 0.1667(3) 0.7854(3) 0.0335(13) Uani 1 1 d .
H4 H 0.3309 0.1198 0.8029 0.040 Uiso 1 1 calc R
C1 C 0.3845(3) 0.3031(3) 0.7392(3) 0.0273(12) Uani 1 1 d .
H1 H 0.3982 0.3501 0.7228 0.033 Uiso 1 1 calc R
C8 C 0.5192(4) 0.1420(4) 0.6235(4) 0.0405(16) Uani 1 1 d .
C11 C 0.5177(3) 0.0314(3) 0.5969(4) 0.0332(14) Uani 1 1 d .
H11 H 0.4956 -0.0189 0.6037 0.040 Uiso 1 1 calc R
C9 C 0.5807(4) 0.1761(3) 0.5789(4) 0.0460(17) Uani 1 1 d .
H9 H 0.6045 0.2265 0.5718 0.055 Uiso 1 1 calc R
C2 C 0.4222(4) 0.2706(3) 0.7130(3) 0.0339(13) Uani 1 1 d .
H2 H 0.4613 0.2959 0.6802 0.041 Uiso 1 1 calc R
C3 C 0.4024(3) 0.2004(3) 0.7351(3) 0.0319(13) Uani 1 1 d .
C6 C 0.4364(4) 0.1596(4) 0.7061(4) 0.0424(16) Uani 1 1 d .
H6 H 0.4192 0.1125 0.7246 0.051 Uiso 1 1 calc R
C10 C 0.6066(3) 0.1352(3) 0.5449(4) 0.0343(14) Uani 1 1 d .
H10 H 0.6479 0.1589 0.5145 0.041 Uiso 1 1 calc R
C12 C 0.4884(4) 0.0682(4) 0.6330(4) 0.0399(16) Uani 1 1 d .
H12 H 0.4476 0.0430 0.6638 0.048 Uiso 1 1 calc R
C5 C 0.3110(3) 0.2036(3) 0.8095(3) 0.0277(12) Uani 1 1 d .
H5 H 0.2726 0.1803 0.8435 0.033 Uiso 1 1 calc R
C7 C 0.4886(4) 0.1838(4) 0.6568(4) 0.0477(18) Uani 1 1 d .
H7 H 0.5082 0.2321 0.6413 0.057 Uiso 1 1 calc R
O3 O 0.6834(13) 0.3006(12) 0.4366(11) 0.079(6) Uani 0.33 1 d P
O6 O 0.6589(7) 0.6818(7) 0.5434(9) 0.085(4) Uani 0.50 1 d P
O8 O 0.5449(7) 0.6642(8) 0.6380(8) 0.080(5) Uani 0.50 1 d P
O7 O 0.5770(11) 0.6665(10) 0.5405(10) 0.103(6) Uani 0.50 1 d P
O5 O 0.7247(10) 0.3333 0.3333 0.097(13) Uani 0.33 2 d SP
O4 O 0.7586(10) 0.2908(8) 0.4711(7) 0.056(4) Uani 0.33 1 d P
O10 O 0.3333 0.6667 0.278(3) 0.086(14) Uani 0.25 3 d SP
O9 O 0.352(4) 0.634(4) 0.234(3) 0.093(18) Uiso 0.13 1 d P

loop_
_atom_site_aniso_label
_atom_site_aniso_U_11
_atom_site_aniso_U_22
_atom_site_aniso_U_33
_atom_site_aniso_U_23
_atom_site_aniso_U_13
_atom_site_aniso_U_12
W1 0.02361(18) 0.01728(12) 0.01747(13) 0.00003(7) 0.00006(14) 0.01181(9)
Co1 0.0132(4) 0.0184(5) 0.0127(5) -0.0010(4) -0.0005(2) 0.0092(2)
O1 0.028(2) 0.0284(17) 0.0188(15) 0.0025(14) 0.0031(15) 0.0130(16)
O2 0.047(3) 0.046(3) 0.054(3) 0.002(2) -0.002(2) 0.030(2)
N1 0.0216(19) 0.031(3) 0.025(2) -0.005(2) 0.0012(16) 0.020(2)
N2 0.021(2) 0.027(2) 0.027(2) -0.0022(18) 0.0052(19) 0.0166(19)
C4 0.040(3) 0.031(3) 0.038(3) 0.002(3) 0.007(3) 0.023(3)
C1 0.027(3) 0.025(3) 0.030(3) -0.002(3) 0.007(2) 0.014(3)
C8 0.039(3) 0.038(3) 0.051(4) -0.006(3) 0.012(3) 0.024(3)
C11 0.030(3) 0.028(3) 0.043(3) 0.007(3) 0.013(3) 0.015(3)
C9 0.049(4) 0.031(3) 0.064(4) 0.000(3) 0.027(3) 0.025(3)
C2 0.037(3) 0.039(3) 0.032(3) 0.003(3) 0.012(3) 0.025(3)
C3 0.033(3) 0.033(3) 0.038(3) -0.008(2) 0.002(3) 0.023(3)
C6 0.047(4) 0.046(4) 0.049(4) -0.006(3) 0.009(3) 0.034(3)
C10 0.030(3) 0.029(3) 0.044(4) -0.001(3) 0.012(3) 0.015(3)
C12 0.035(3) 0.034(3) 0.055(4) 0.003(3) 0.025(3) 0.021(3)
C5 0.027(3) 0.028(3) 0.027(3) -0.003(2) 0.004(2) 0.014(2)
C7 0.050(4) 0.034(3) 0.069(5) -0.007(3) 0.019(4) 0.029(3)
O3 0.084(14) 0.079(14) 0.071(12) -0.034(11) -0.017(11) 0.038(12)
O6 0.059(8) 0.044(6) 0.139(13) 0.006(7) -0.009(8) 0.016(6)
O8 0.071(8) 0.042(6) 0.130(15) -0.011(11) -0.001(9) 0.030(7)
O7 0.131(16) 0.098(12) 0.087(11) 0.021(10) 0.040(11) 0.062(12)
O5 0.027(8) 0.023(10) 0.24(4) 0.001(16) 0.001(8) 0.011(5)
O4 0.077(11) 0.044(7) 0.038(7) -0.021(6) -0.001(8) 0.022(8)
O10 0.075(19) 0.075(19) 0.11(4) 0.000 0.000 0.037(9)

loop_
_atom_type_symbol
_atom_type_description
_atom_type_scat_dispersion_real
_atom_type_scat_dispersion_imag
_atom_type_scat_source
C C 0.0181 0.0091 'International Tables Vol C Tables 4.2.6.8 and 6.1.1.4'
H H 0.0000 0.0000 'International Tables Vol C Tables 4.2.6.8 and 6.1.1.4'
Co Co -2.3653 3.6143 'International Tables Vol C Tables 4.2.6.8 and 6.1.1.4'
N N 0.0311 0.0180 'International Tables Vol C Tables 4.2.6.8 and 6.1.1.4'
O O 0.0492 0.0322 'International Tables Vol C Tables 4.2.6.8 and 6.1.1.4'
W W -5.4734 5.5774 'International Tables Vol C Tables 4.2.6.8 and 6.1.1.4'

loop_
_geom_angle_atom_site_label_1
_geom_angle_atom_site_label_2
_geom_angle_atom_site_label_3
_geom_angle
_geom_angle_site_symmetry_1
_geom_angle_site_symmetry_3
O2 W1 O2 109.6(3) . 11_556
O2 W1 O1 108.8(2) . 11_556
O2 W1 O1 110.4(2) 11_556 11_556
O2 W1 O1 110.4(2) . .
O2 W1 O1 108.8(2) 11_556 .
O1 W1 O1 108.7(2) 11_556 .
O1 Co1 O1 178.0(2) 16_556 .
O1 Co1 N2 89.17(17) 16_556 10_456
O1 Co1 N2 89.40(16) . 10_456
O1 Co1 N2 89.40(16) 16_556 7_455
O1 Co1 N2 89.17(16) . 7_455
N2 Co1 N2 88.7(2) 10_456 7_455
O1 Co1 N1 93.07(16) 16_556 16_556
O1 Co1 N1 88.43(16) . 16_556
N2 Co1 N1 175.89(16) 10_456 16_556
N2 Co1 N1 94.77(16) 7_455 16_556
O1 Co1 N1 88.43(16) 16_556 .
O1 Co1 N1 93.07(16) . .
N2 Co1 N1 94.77(16) 10_456 .
N2 Co1 N1 175.89(16) 7_455 .
N1 Co1 N1 81.9(2) 16_556 .
W1 O1 Co1 172.6(2) . .
C5 N1 C1 117.1(5) . .
C5 N1 Co1 124.1(3) . .
C1 N1 Co1 118.3(4) . .
C10 N2 C11 117.7(5) . .
C10 N2 Co1 122.9(4) . 13_544
C11 N2 Co1 119.4(4) . 13_544
C5 C4 C3 118.8(5) . .
C5 C4 H4 120.6 . .
C3 C4 H4 120.6 . .
N1 C1 C2 122.8(6) . .
N1 C1 H1 118.6 . .
C2 C1 H1 118.6 . .
C12 C8 C9 117.1(6) . .
C12 C8 C7 122.6(6) . .
C9 C8 C7 120.3(6) . .
N2 C11 C12 123.1(6) . .
N2 C11 H11 118.5 . .
C12 C11 H11 118.5 . .
C10 C9 C8 119.5(6) . .
C10 C9 H9 120.3 . .
C8 C9 H9 120.3 . .
C1 C2 C3 120.1(5) . .
C1 C2 H2 119.9 . .
C3 C2 H2 119.9 . .
C4 C3 C2 117.3(5) . .
C4 C3 C6 118.9(6) . .
C2 C3 C6 123.8(6) . .
C7 C6 C3 125.3(7) . .
C7 C6 H6 117.4 . .
C3 C6 H6 117.4 . .
N2 C10 C9 123.0(6) . .
N2 C10 H10 118.5 . .
C9 C10 H10 118.5 . .
C8 C12 C11 119.7(6) . .
C8 C12 H12 120.2 . .
C11 C12 H12 120.2 . .
N1 C5 C4 123.9(5) . .
N1 C5 H5 118.1 . .
C4 C5 H5 118.1 . .
C6 C7 C8 125.7(7) . .
C6 C7 H7 117.1 . .
C8 C7 H7 117.1 . .
O3 O3 O3 60.001(5) 3_665 2_655
O7 O6 O6 109.6(13) . 6_556
O9 O10 O9 84(5) . 3_565
O9 O10 O9 84(5) . 2_665
O9 O10 O9 84(5) 3_565 2_665
O10 O9 O9 48(3) . 2_665
O10 O9 O9 48(3) . 3_565
O9 O9 O9 60.001(11) 2_665 3_565

loop_
_geom_bond_atom_site_label_1
_geom_bond_atom_site_label_2
_geom_bond_distance
_geom_bond_site_symmetry_2
W1 O2 1.777(5) .
W1 O2 1.777(5) 11_556
W1 O1 1.780(3) 11_556
W1 O1 1.780(3) .
Co1 O1 2.038(3) 16_556
Co1 O1 2.038(3) .
Co1 N2 2.175(4) 10_456
Co1 N2 2.175(4) 7_455
Co1 N1 2.179(5) 16_556
Co1 N1 2.179(5) .
N1 C5 1.337(8) .
N1 C1 1.342(7) .
N2 C10 1.324(8) .
N2 C11 1.331(8) .
N2 Co1 2.175(4) 13_544
C4 C5 1.390(8) .
C4 C3 1.389(9) .
C4 H4 0.9400 .
C1 C2 1.380(8) .
C1 H1 0.9400 .
C8 C12 1.378(10) .
C8 C9 1.392(9) .
C8 C7 1.470(8) .
C11 C12 1.385(8) .
C11 H11 0.9400 .
C9 C10 1.386(8) .
C9 H9 0.9400 .
C2 C3 1.394(9) .
C2 H2 0.9400 .
C3 C6 1.477(8) .
C6 C7 1.310(10) .
C6 H6 0.9400 .
C10 H10 0.9400 .
C12 H12 0.9400 .
C5 H5 0.9400 .
C7 H7 0.9400 .
O3 O3 1.61(4) 3_665
O3 O3 1.61(4) 2_655
O6 O7 1.61(2) .
O6 O6 1.77(3) 6_556
O8 O8 1.03(3) 10_566
O10 O9 1.25(6) .
O10 O9 1.25(6) 3_565
O10 O9 1.25(6) 2_665
O9 O9 1.66(10) 2_665
O9 O9 1.66(10) 3_565
